data_7001446
loop_
_publ_author_name
'Antonioli, Bianca'
'B\"uchner, Bernd'
'Clegg, Jack K.'
'Gloe, Kerstin'
'Gloe, Karsten'
'G\"otzke, Linda'
'Heine, Axel'
'J\"ager, Anne'
'Jolliffe, Katrina A.'
'Kataeva, Olga'
'Kataev, Vladislav'
'Klingeler, R\"udiger'
'Krause, Tilo'
'Lindoy, Leonard F.'
'Popa, Andreia'
'Seichter, Wilhelm'
'Wenzel, Marco'

_publ_section_title
;
 Interaction of an extended series of N-substituted di(2-picolyl)amine
 derivatives with copper(II). Synthetic, structural, magnetic and
 solution studies
;
_journal_issue 24
_journal_name_full 'Dalton Transactions'
_journal_page_first 4795
_journal_page_last 4805
_journal_paper_doi 10.1039/b901832h
_journal_year 2009
_chemical_formula_moiety ' C41 H45 Cl Cu2 N12 O7, C4 H10 O, 2(Cl O4)'
_chemical_formula_sum 'C45 H55 Cl3 Cu2 N12 O16'
_chemical_formula_weight 1253.44
_chemical_name_systematic
;
?
;
_space_group_IT_number 14
_symmetry_cell_setting monoclinic
_symmetry_Int_Tables_number 14
_symmetry_space_group_name_Hall '-P 2ybc'
_symmetry_space_group_name_H-M 'P 1 21/c 1'
_atom_sites_solution_hydrogens geom
_atom_sites_solution_primary direct
_atom_sites_solution_secondary difmap
_audit_creation_method SHELXL-97
_cell_angle_alpha 90.00
_cell_angle_beta 98.86(2)
_cell_angle_gamma 90.000
_cell_formula_units_Z 4
_cell_length_a 14.266(3)
_cell_length_b 23.434(4)
_cell_length_c 15.982(5)
_cell_measurement_reflns_used 25132
_cell_measurement_temperature 198(2)
_cell_measurement_theta_max 33.00
_cell_measurement_theta_min 2.45
_cell_volume 5279(2)
_computing_cell_refinement 'SAINT (Bruker, 2002)'
_computing_data_collection 'SMART (Bruker, 2002)'
_computing_data_reduction 'SAINT (Bruker, 2002)'
_computing_molecular_graphics 'Ortep-3 for Windows (Farrugia, 1997)'
_computing_publication_material 'WinGX (Farrugia, 1999)'
_computing_structure_refinement 'SHELXL-97 (Sheldrick, 1997)'
_computing_structure_solution 'SHELXS-97 (Sheldrick, 1997)'
_diffrn_ambient_temperature 198(2)
_diffrn_measured_fraction_theta_full 0.998
_diffrn_measured_fraction_theta_max 0.998
_diffrn_measurement_device_type 'Bruker Smart Apex 2 CCD '
_diffrn_measurement_method '\f and \w scan'
_diffrn_radiation_monochromator graphite
_diffrn_radiation_source 'fine-focus sealed tube'
_diffrn_radiation_type MoK\a
_diffrn_radiation_wavelength 0.71073
_diffrn_reflns_av_R_equivalents 0.0566
_diffrn_reflns_av_sigmaI/netI 0.0226
_diffrn_reflns_limit_h_max 17
_diffrn_reflns_limit_h_min -17
_diffrn_reflns_limit_k_max 28
_diffrn_reflns_limit_k_min -28
_diffrn_reflns_limit_l_max 19
_diffrn_reflns_limit_l_min -19
_diffrn_reflns_number 169744
_diffrn_reflns_theta_full 25.40
_diffrn_reflns_theta_max 25.40
_diffrn_reflns_theta_min 3.02
_diffrn_standards_decay_% 0
_diffrn_standards_interval_count 0
_diffrn_standards_interval_time 0
_diffrn_standards_number 0
_exptl_absorpt_coefficient_mu 1.038
_exptl_absorpt_correction_T_max 0.843
_exptl_absorpt_correction_T_min 0.723
_exptl_absorpt_correction_type multi-scan
_exptl_absorpt_process_details 'SADABS (Sheldrick,1999-2003)'
_exptl_crystal_colour blue
_exptl_crystal_density_diffrn 1.577
_exptl_crystal_density_method 'not measured'
_exptl_crystal_description irregular
_exptl_crystal_F_000 2584
_exptl_crystal_size_max 0.250
_exptl_crystal_size_mid 0.250
_exptl_crystal_size_min 0.165
_refine_diff_density_max 1.497
_refine_diff_density_min -1.327
_refine_diff_density_rms 0.096
_refine_ls_extinction_method none
_refine_ls_goodness_of_fit_ref 1.105
_refine_ls_hydrogen_treatment mixed
_refine_ls_matrix_type full
_refine_ls_number_parameters 714
_refine_ls_number_reflns 9704
_refine_ls_number_restraints 35
_refine_ls_restrained_S_all 1.110
_refine_ls_R_factor_all 0.0790
_refine_ls_R_factor_gt 0.0638
_refine_ls_shift/su_max 0.001
_refine_ls_shift/su_mean 0.000
_refine_ls_structure_factor_coef Fsqd
_refine_ls_weighting_details 'calc w=1/[\s^2^(Fo^2^)+(0.0536P)^2^+25.5575P] where P=(Fo^2^+2Fc^2^)/3'
_refine_ls_weighting_scheme calc
_refine_ls_wR_factor_gt 0.1572
_refine_ls_wR_factor_ref 0.1647
_reflns_number_gt 7957
_reflns_number_total 9704
_reflns_threshold_expression >2sigma(I)
_cod_data_source_file b901832h.txt
_cod_data_source_block bajcsad
_cod_original_sg_symbol_H-M 'P 21/c'
_cod_database_code 7001446

loop_
_symmetry_equiv_pos_as_xyz
'x, y, z'
'-x, y+1/2, -z+1/2'
'-x, -y, -z'
'x, -y-1/2, z-1/2'

loop_
_atom_site_label
_atom_site_type_symbol
_atom_site_fract_x
_atom_site_fract_y
_atom_site_fract_z
_atom_site_U_iso_or_equiv
_atom_site_adp_type
_atom_site_occupancy
_atom_site_symmetry_multiplicity
_atom_site_calc_flag
_atom_site_refinement_flags
_atom_site_disorder_assembly
_atom_site_disorder_group
Cu1 Cu 0.91894(4) 0.17604(2) 0.87479(4) 0.02765(16) Uani 1 1 d . A .
Cu2 Cu 0.72718(4) 0.14643(3) 0.92059(4) 0.02857(16) Uani 1 1 d . . .
O1 O 0.8279(2) 0.11535(13) 0.8661(2) 0.0285(7) Uani 1 1 d . A .
C52 C 0.8381(4) 0.0585(2) 0.8400(4) 0.0425(13) Uani 1 1 d . . .
H52A H 0.8758 0.0579 0.7936 0.064 Uiso 1 1 calc R A .
H52B H 0.7754 0.0421 0.8205 0.064 Uiso 1 1 calc R . .
H52C H 0.8704 0.0361 0.8877 0.064 Uiso 1 1 calc R . .
O2 O 0.8241(2) 0.20481(14) 0.9368(2) 0.0301(7) Uani 1 1 d . A .
C53 C 0.8318(4) 0.2512(3) 0.9923(4) 0.0521(16) Uani 1 1 d . . .
H53A H 0.8678 0.2399 1.0470 0.078 Uiso 1 1 calc R A .
H53B H 0.7683 0.2638 1.0003 0.078 Uiso 1 1 calc R . .
H53C H 0.8647 0.2826 0.9685 0.078 Uiso 1 1 calc R . .
O100 O 0.8019(3) 0.1009(2) 1.0539(3) 0.0595(12) Uani 1 1 d D A 1
H101 H 0.812(4) 0.077(3) 1.100(3) 0.089 Uiso 1 1 d D B 1
H102 H 0.860(2) 0.110(3) 1.043(4) 0.089 Uiso 1 1 d D C 1
C1 C 0.7326(3) 0.12220(19) 0.6440(3) 0.0251(10) Uani 1 1 d . . .
N2 N 0.8142(3) 0.15125(16) 0.6510(2) 0.0261(8) Uani 1 1 d . . .
C3 C 0.8174(3) 0.19598(19) 0.7036(3) 0.0247(10) Uani 1 1 d . . .
N4 N 0.7469(3) 0.21430(16) 0.7426(2) 0.0271(9) Uani 1 1 d . . .
C5 C 0.6759(3) 0.1773(2) 0.7388(3) 0.0259(10) Uani 1 1 d . . .
N6 N 0.6632(3) 0.12999(17) 0.6909(2) 0.0275(9) Uani 1 1 d . . .
N7 N 0.7204(3) 0.08016(17) 0.5846(2) 0.0272(8) Uani 1 1 d . . .
N8 N 0.9023(3) 0.22349(17) 0.7229(2) 0.0297(9) Uani 1 1 d . . .
N9 N 0.6094(3) 0.18692(18) 0.7913(3) 0.0308(9) Uani 1 1 d . . .
C10 C 0.6346(3) 0.0461(2) 0.5732(3) 0.0322(11) Uani 1 1 d . D .
H10A H 0.6237 0.0311 0.5145 0.039 Uiso 1 1 calc R . .
H10B H 0.5802 0.0709 0.5802 0.039 Uiso 1 1 calc R . .
C11 C 0.6375(3) -0.0032(2) 0.6338(3) 0.0307(11) Uani 1 1 d . . .
N12 N 0.7221(3) -0.02266(18) 0.6695(2) 0.0295(9) Uani 1 1 d D D 1
H12 H 0.777(2) -0.008(2) 0.657(3) 0.035 Uiso 1 1 d D E 1
C13 C 0.7317(4) -0.0669(3) 0.7231(3) 0.0435(13) Uani 1 1 d . . .
H13 H 0.7932 -0.0795 0.7472 0.052 Uiso 1 1 calc R D 1
C14 C 0.6537(5) -0.0939(3) 0.7433(4) 0.0560(17) Uani 1 1 d . D .
H14 H 0.6601 -0.1250 0.7819 0.067 Uiso 1 1 calc R . .
C15 C 0.5660(5) -0.0754(3) 0.7070(4) 0.0564(17) Uani 1 1 d . . .
H15 H 0.5109 -0.0943 0.7195 0.068 Uiso 1 1 calc R D .
C16 C 0.5571(4) -0.0296(3) 0.6522(4) 0.0444(13) Uani 1 1 d . D .
H16 H 0.4961 -0.0165 0.6275 0.053 Uiso 1 1 calc R . .
C17 C 0.7883(4) 0.0753(2) 0.5255(3) 0.0323(11) Uani 1 1 d . . .
H17A H 0.7950 0.1131 0.4992 0.039 Uiso 1 1 calc R . .
H17B H 0.7629 0.0485 0.4798 0.039 Uiso 1 1 calc R . .
C18 C 0.8847(4) 0.0551(2) 0.5658(3) 0.0302(11) Uani 1 1 d . . .
N19 N 0.8887(3) 0.01676(17) 0.6282(3) 0.0301(9) Uani 1 1 d . . .
C20 C 0.9734(4) -0.0032(2) 0.6636(3) 0.0371(12) Uani 1 1 d . . .
H20 H 0.9765 -0.0293 0.7095 0.045 Uiso 1 1 calc R . .
C21 C 1.0563(4) 0.0127(3) 0.6357(4) 0.0497(15) Uani 1 1 d . . .
H21 H 1.1152 -0.0032 0.6607 0.060 Uiso 1 1 calc R . .
C22 C 1.0524(5) 0.0519(3) 0.5710(4) 0.0539(16) Uani 1 1 d . . .
H22 H 1.1087 0.0640 0.5512 0.065 Uiso 1 1 calc R . .
C23 C 0.9654(4) 0.0734(2) 0.5356(4) 0.0410(13) Uani 1 1 d . . .
H23 H 0.9609 0.1004 0.4909 0.049 Uiso 1 1 calc R . .
C24 C 0.9848(4) 0.2030(2) 0.6896(3) 0.0327(11) Uani 1 1 d . . .
H24A H 1.0249 0.2362 0.6803 0.039 Uiso 1 1 calc R . .
H24B H 0.9634 0.1852 0.6337 0.039 Uiso 1 1 calc R . .
C25 C 1.0455(3) 0.1602(2) 0.7447(3) 0.0320(11) Uani 1 1 d . A .
N26 N 1.0170(3) 0.13882(18) 0.8143(3) 0.0326(9) Uani 1 1 d . . .
C27 C 1.0696(4) 0.0979(2) 0.8583(4) 0.0440(14) Uani 1 1 d . A .
H27 H 1.0484 0.0821 0.9069 0.053 Uiso 1 1 calc R . .
C28 C 1.1526(4) 0.0780(3) 0.8355(4) 0.0541(17) Uani 1 1 d . . .
H28 H 1.1880 0.0489 0.8675 0.065 Uiso 1 1 calc R A .
C29 C 1.1833(4) 0.1010(3) 0.7660(4) 0.0562(17) Uani 1 1 d . A .
H29 H 1.2414 0.0889 0.7496 0.067 Uiso 1 1 calc R . .
C30 C 1.1290(4) 0.1418(3) 0.7202(4) 0.0457(14) Uani 1 1 d . . .
H30 H 1.1490 0.1576 0.6711 0.055 Uiso 1 1 calc R A .
C31 C 0.9062(4) 0.2814(2) 0.7569(3) 0.0343(11) Uani 1 1 d . . .
H31A H 0.8446 0.2906 0.7751 0.041 Uiso 1 1 calc R . .
H31B H 0.9160 0.3086 0.7116 0.041 Uiso 1 1 calc R . .
C32 C 0.9842(4) 0.2890(2) 0.8307(3) 0.0307(11) Uani 1 1 d . A .
N33 N 0.9976(3) 0.24721(17) 0.8887(3) 0.0314(9) Uani 1 1 d . . .
C34 C 1.0656(4) 0.2539(2) 0.9567(3) 0.0368(12) Uani 1 1 d . A .
H34 H 1.0748 0.2245 0.9981 0.044 Uiso 1 1 calc R . .
C35 C 1.1217(4) 0.3013(3) 0.9682(3) 0.0402(13) Uani 1 1 d . . .
H35 H 1.1690 0.3049 1.0167 0.048 Uiso 1 1 calc R A .
C36 C 1.1084(4) 0.3438(3) 0.9082(4) 0.0452(14) Uani 1 1 d . A .
H36 H 1.1469 0.3771 0.9146 0.054 Uiso 1 1 calc R . .
C37 C 1.0391(4) 0.3379(2) 0.8388(3) 0.0381(12) Uani 1 1 d . . .
H37 H 1.0291 0.3670 0.7970 0.046 Uiso 1 1 calc R A .
C38 C 0.6046(4) 0.2425(2) 0.8319(3) 0.0358(12) Uani 1 1 d . A .
H38A H 0.5517 0.2647 0.8002 0.043 Uiso 1 1 calc R . .
H38B H 0.6642 0.2636 0.8291 0.043 Uiso 1 1 calc R . .
C39 C 0.5901(4) 0.2376(2) 0.9233(3) 0.0329(11) Uani 1 1 d . . .
N40 N 0.6348(3) 0.19540(19) 0.9695(3) 0.0329(9) Uani 1 1 d . A .
C41 C 0.6255(4) 0.1904(2) 1.0518(3) 0.0383(12) Uani 1 1 d . . .
H41 H 0.6558 0.1597 1.0840 0.046 Uiso 1 1 calc R A .
C42 C 0.5728(4) 0.2289(3) 1.0904(4) 0.0471(15) Uani 1 1 d . A .
H42 H 0.5678 0.2250 1.1488 0.057 Uiso 1 1 calc R . .
C43 C 0.5279(4) 0.2727(3) 1.0441(4) 0.0514(16) Uani 1 1 d . . .
H43 H 0.4916 0.2996 1.0698 0.062 Uiso 1 1 calc R A .
C44 C 0.5360(4) 0.2775(3) 0.9591(4) 0.0445(14) Uani 1 1 d . A .
H44 H 0.5051 0.3076 0.9258 0.053 Uiso 1 1 calc R . .
C45 C 0.5292(4) 0.1488(2) 0.7878(3) 0.0376(12) Uani 1 1 d . A .
H45A H 0.5048 0.1407 0.7276 0.045 Uiso 1 1 calc R . .
H45B H 0.4784 0.1688 0.8119 0.045 Uiso 1 1 calc R . .
C46 C 0.5485(4) 0.0931(2) 0.8333(3) 0.0344(11) Uani 1 1 d . . .
N47 N 0.6283(3) 0.08545(18) 0.8887(3) 0.0343(10) Uani 1 1 d . A .
C48 C 0.6407(5) 0.0352(2) 0.9299(4) 0.0456(14) Uani 1 1 d . . .
H48 H 0.6981 0.0293 0.9678 0.055 Uiso 1 1 calc R A .
C49 C 0.5753(5) -0.0078(3) 0.9199(4) 0.0558(17) Uani 1 1 d . A .
H49 H 0.5857 -0.0421 0.9516 0.067 Uiso 1 1 calc R . .
C50 C 0.4935(5) 0.0001(3) 0.8622(4) 0.0570(17) Uani 1 1 d . . .
H50 H 0.4469 -0.0292 0.8529 0.068 Uiso 1 1 calc R A .
C51 C 0.4806(4) 0.0500(3) 0.8191(4) 0.0486(15) Uani 1 1 d . A .
H51 H 0.4249 0.0556 0.7789 0.058 Uiso 1 1 calc R . .
C54 C 0.3679(5) 0.3488(3) 0.4656(5) 0.0618(18) Uani 1 1 d . . .
H54A H 0.4348 0.3381 0.4696 0.093 Uiso 1 1 calc R . .
H54B H 0.3542 0.3588 0.5220 0.093 Uiso 1 1 calc R . .
H54C H 0.3549 0.3817 0.4278 0.093 Uiso 1 1 calc R . .
C55 C 0.3060(7) 0.2992(5) 0.4308(8) 0.113(4) Uani 1 1 d . . .
H55A H 0.3175 0.2654 0.4681 0.135 Uiso 1 1 calc R . .
H55B H 0.2380 0.3095 0.4241 0.135 Uiso 1 1 calc R . .
O3 O 0.3363(5) 0.2883(3) 0.3469(5) 0.108(2) Uani 1 1 d . . .
C56A C 0.2908(6) 0.2460(4) 0.3064(8) 0.097(4) Uani 1 1 d . . .
H56A H 0.2215 0.2527 0.2983 0.117 Uiso 1 1 calc R . .
H56B H 0.3049 0.2098 0.3377 0.117 Uiso 1 1 calc R . .
C57A C 0.3301(10) 0.2439(4) 0.2135(9) 0.136(5) Uani 1 1 d . . .
H57A H 0.3285 0.2824 0.1894 0.204 Uiso 1 1 calc R . .
H57B H 0.2896 0.2186 0.1748 0.204 Uiso 1 1 calc R . .
H57C H 0.3954 0.2296 0.2218 0.204 Uiso 1 1 calc R . .
Cl1 Cl 1.07435(10) 0.11754(6) 1.10067(8) 0.0454(3) Uani 1 1 d . A .
O4 O 1.0422(4) 0.0799(2) 1.1601(3) 0.0699(14) Uani 1 1 d . . .
O5 O 0.9968(3) 0.1312(2) 1.0344(3) 0.0588(12) Uani 1 1 d . . .
O6 O 1.1472(4) 0.0917(3) 1.0646(3) 0.094(2) Uani 1 1 d . . .
O7 O 1.1075(5) 0.1688(2) 1.1432(4) 0.0861(18) Uani 1 1 d . . .
Cl2A Cl 0.2827(3) -0.0890(2) 0.7257(3) 0.0415(8) Uani 0.70 1 d PD F 1
O8A O 0.2442(6) -0.0620(3) 0.7906(4) 0.0865(12) Uiso 0.70 1 d PD F 1
O9A O 0.2147(6) -0.1212(4) 0.6713(5) 0.0865(12) Uiso 0.70 1 d PD F 1
O10A O 0.3234(6) -0.0468(3) 0.6781(5) 0.0865(12) Uiso 0.70 1 d PD F 1
O11A O 0.3557(6) -0.1266(4) 0.7639(5) 0.0865(12) Uiso 0.70 1 d PD F 1
Cl2B Cl 0.3004(8) -0.0969(6) 0.7022(7) 0.067(3) Uani 0.30 1 d PD G 2
O8B O 0.3441(11) -0.1194(7) 0.6345(8) 0.0865(12) Uiso 0.30 1 d PD G 2
O9B O 0.1992(9) -0.1010(9) 0.6913(11) 0.0865(12) Uiso 0.30 1 d PD G 2
O10B O 0.3007(16) -0.0335(7) 0.7008(11) 0.0865(12) Uiso 0.30 1 d PD G 2
O11B O 0.3471(13) -0.1168(8) 0.7851(11) 0.0865(12) Uiso 0.30 1 d PD G 2
Cl3 Cl 0.33613(9) 0.10203(6) 0.54820(8) 0.0369(3) Uani 1 1 d . . .
O12 O 0.2637(3) 0.0627(2) 0.5144(3) 0.0601(12) Uani 1 1 d . . .
O13 O 0.3511(5) 0.1380(3) 0.4808(4) 0.108(2) Uani 1 1 d . . .
O14 O 0.4185(4) 0.0740(3) 0.5805(6) 0.124(3) Uani 1 1 d . . .
O15 O 0.3046(5) 0.1367(4) 0.6074(5) 0.129(3) Uani 1 1 d . . .

loop_
_atom_site_aniso_label
_atom_site_aniso_U_11
_atom_site_aniso_U_22
_atom_site_aniso_U_33
_atom_site_aniso_U_23
_atom_site_aniso_U_13
_atom_site_aniso_U_12
Cu1 0.0298(3) 0.0275(3) 0.0245(3) -0.0024(2) 0.0005(2) 0.0011(2)
Cu2 0.0286(3) 0.0313(3) 0.0247(3) -0.0021(2) 0.0005(2) 0.0029(2)
O1 0.0311(18) 0.0252(17) 0.0291(17) -0.0033(13) 0.0038(14) 0.0023(14)
C52 0.050(3) 0.031(3) 0.047(3) -0.008(2) 0.012(3) 0.004(2)
O2 0.0319(18) 0.0296(17) 0.0279(17) -0.0094(14) 0.0014(14) 0.0006(14)
C53 0.047(3) 0.054(4) 0.057(4) -0.035(3) 0.012(3) -0.008(3)
O100 0.048(3) 0.089(4) 0.039(2) 0.016(2) 0.000(2) 0.006(2)
C1 0.030(2) 0.023(2) 0.018(2) 0.0023(17) -0.0075(18) 0.0064(19)
N2 0.030(2) 0.027(2) 0.0191(18) -0.0015(16) -0.0007(16) 0.0022(17)
C3 0.029(2) 0.026(2) 0.018(2) 0.0046(18) -0.0015(18) 0.0040(19)
N4 0.033(2) 0.027(2) 0.0196(19) -0.0004(15) -0.0029(16) 0.0021(17)
C5 0.030(2) 0.028(2) 0.017(2) 0.0037(18) -0.0035(18) 0.008(2)
N6 0.029(2) 0.030(2) 0.0216(19) -0.0006(16) -0.0009(16) 0.0046(17)
N7 0.029(2) 0.029(2) 0.0221(19) -0.0040(16) -0.0003(16) 0.0004(17)
N8 0.033(2) 0.027(2) 0.028(2) -0.0052(17) -0.0003(17) -0.0018(17)
N9 0.028(2) 0.034(2) 0.030(2) -0.0032(18) 0.0049(17) 0.0062(17)
C10 0.029(3) 0.033(3) 0.030(3) -0.006(2) -0.007(2) 0.002(2)
C11 0.031(3) 0.033(3) 0.027(2) -0.009(2) 0.003(2) -0.005(2)
N12 0.029(2) 0.034(2) 0.025(2) -0.0005(17) 0.0030(17) -0.0010(18)
C13 0.046(3) 0.050(3) 0.034(3) 0.008(3) 0.007(2) 0.003(3)
C14 0.069(5) 0.053(4) 0.049(4) 0.013(3) 0.020(3) -0.002(3)
C15 0.051(4) 0.060(4) 0.062(4) -0.002(3) 0.024(3) -0.016(3)
C16 0.036(3) 0.050(3) 0.047(3) -0.008(3) 0.008(3) -0.001(3)
C17 0.046(3) 0.032(3) 0.018(2) -0.0011(19) 0.006(2) -0.002(2)
C18 0.040(3) 0.027(2) 0.025(2) -0.008(2) 0.009(2) -0.003(2)
N19 0.032(2) 0.030(2) 0.028(2) -0.0047(17) 0.0065(17) 0.0000(17)
C20 0.035(3) 0.039(3) 0.037(3) -0.004(2) 0.004(2) 0.005(2)
C21 0.036(3) 0.053(4) 0.059(4) -0.016(3) 0.002(3) 0.010(3)
C22 0.043(3) 0.060(4) 0.064(4) -0.017(3) 0.022(3) -0.007(3)
C23 0.048(3) 0.042(3) 0.037(3) -0.009(2) 0.020(3) -0.008(3)
C24 0.035(3) 0.037(3) 0.027(2) -0.006(2) 0.008(2) -0.005(2)
C25 0.029(3) 0.039(3) 0.026(2) -0.010(2) 0.000(2) -0.002(2)
N26 0.034(2) 0.032(2) 0.031(2) -0.0062(18) 0.0038(18) 0.0043(18)
C27 0.048(3) 0.048(3) 0.033(3) -0.003(2) -0.003(2) 0.012(3)
C28 0.048(4) 0.066(4) 0.045(3) -0.004(3) -0.004(3) 0.027(3)
C29 0.035(3) 0.082(5) 0.051(4) -0.016(3) 0.005(3) 0.021(3)
C30 0.038(3) 0.064(4) 0.034(3) -0.009(3) 0.006(2) 0.003(3)
C31 0.041(3) 0.024(2) 0.034(3) -0.004(2) -0.005(2) -0.003(2)
C32 0.033(3) 0.031(3) 0.028(2) -0.005(2) 0.004(2) -0.002(2)
N33 0.033(2) 0.030(2) 0.031(2) -0.0039(17) 0.0035(18) -0.0036(18)
C34 0.033(3) 0.048(3) 0.029(3) -0.004(2) 0.004(2) 0.000(2)
C35 0.032(3) 0.054(3) 0.033(3) -0.013(3) 0.000(2) -0.006(2)
C36 0.046(3) 0.046(3) 0.044(3) -0.010(3) 0.009(3) -0.018(3)
C37 0.047(3) 0.034(3) 0.033(3) -0.003(2) 0.006(2) -0.008(2)
C38 0.043(3) 0.035(3) 0.030(3) 0.000(2) 0.008(2) 0.015(2)
C39 0.029(3) 0.039(3) 0.030(3) -0.006(2) 0.002(2) 0.003(2)
N40 0.030(2) 0.040(2) 0.028(2) -0.0050(18) 0.0011(17) 0.0028(18)
C41 0.035(3) 0.051(3) 0.029(3) -0.002(2) 0.003(2) 0.001(2)
C42 0.042(3) 0.068(4) 0.031(3) -0.015(3) 0.005(2) 0.000(3)
C43 0.052(4) 0.062(4) 0.041(3) -0.019(3) 0.009(3) 0.014(3)
C44 0.046(3) 0.045(3) 0.042(3) -0.011(3) 0.007(3) 0.008(3)
C45 0.030(3) 0.054(3) 0.029(3) -0.003(2) 0.004(2) 0.004(2)
C46 0.032(3) 0.044(3) 0.029(3) -0.010(2) 0.010(2) -0.001(2)
N47 0.037(2) 0.038(2) 0.029(2) -0.0040(18) 0.0080(18) 0.0003(19)
C48 0.053(4) 0.044(3) 0.039(3) 0.003(3) 0.005(3) -0.001(3)
C49 0.076(5) 0.046(4) 0.047(4) 0.002(3) 0.014(3) -0.013(3)
C50 0.051(4) 0.059(4) 0.061(4) -0.008(3) 0.011(3) -0.024(3)
C51 0.040(3) 0.062(4) 0.045(3) -0.009(3) 0.009(3) -0.008(3)
C54 0.071(5) 0.046(4) 0.066(4) 0.001(3) 0.002(4) -0.004(3)
C55 0.076(6) 0.128(9) 0.143(10) 0.054(8) 0.044(7) 0.027(6)
O3 0.072(4) 0.128(6) 0.122(6) 0.022(5) 0.015(4) 0.014(4)
C56A 0.060(5) 0.047(4) 0.183(12) 0.020(6) 0.013(6) -0.009(4)
C57A 0.161(12) 0.054(5) 0.168(12) 0.026(7) -0.052(10) -0.021(6)
Cl1 0.0481(8) 0.0539(8) 0.0313(7) 0.0082(6) -0.0036(6) 0.0094(7)
O4 0.092(4) 0.073(3) 0.043(3) 0.020(2) 0.004(2) -0.004(3)
O5 0.044(2) 0.082(3) 0.045(2) 0.020(2) -0.0118(19) 0.005(2)
O6 0.069(4) 0.150(6) 0.063(3) 0.018(4) 0.013(3) 0.050(4)
O7 0.107(5) 0.073(4) 0.070(3) -0.002(3) -0.013(3) -0.023(3)
Cl2A 0.0420(14) 0.0503(17) 0.0319(18) 0.0105(13) 0.0044(12) -0.0068(11)
Cl2B 0.076(8) 0.057(5) 0.057(7) 0.021(5) -0.027(5) -0.029(5)
Cl3 0.0270(6) 0.0425(7) 0.0410(7) -0.0001(6) 0.0047(5) 0.0049(5)
O12 0.042(2) 0.061(3) 0.074(3) -0.002(2) 0.001(2) -0.011(2)
O13 0.117(5) 0.110(5) 0.095(5) 0.032(4) 0.014(4) -0.051(4)
O14 0.042(3) 0.103(5) 0.212(8) 0.028(5) -0.033(4) 0.021(3)
O15 0.109(5) 0.166(7) 0.111(5) -0.081(5) 0.020(4) 0.015(5)

loop_
_atom_type_symbol
_atom_type_description
_atom_type_scat_dispersion_real
_atom_type_scat_dispersion_imag
_atom_type_scat_source
C C 0.0033 0.0016 'International Tables Vol C Tables 4.2.6.8 and 6.1.1.4'
H H 0.0000 0.0000 'International Tables Vol C Tables 4.2.6.8 and 6.1.1.4'
Cl Cl 0.1484 0.1585 'International Tables Vol C Tables 4.2.6.8 and 6.1.1.4'
Cu Cu 0.3201 1.2651 'International Tables Vol C Tables 4.2.6.8 and 6.1.1.4'
N N 0.0061 0.0033 'International Tables Vol C Tables 4.2.6.8 and 6.1.1.4'
O O 0.0106 0.0060 'International Tables Vol C Tables 4.2.6.8 and 6.1.1.4'

loop_
_geom_angle_atom_site_label_1
_geom_angle_atom_site_label_2
_geom_angle_atom_site_label_3
_geom_angle
_geom_angle_site_symmetry_1
_geom_angle_site_symmetry_3
_geom_angle_publ_flag
O1 Cu1 O2 76.93(14) . . ?
O1 Cu1 N33 170.93(16) . . ?
O2 Cu1 N33 94.45(16) . . ?
O1 Cu1 N26 99.04(16) . . ?
O2 Cu1 N26 174.80(16) . . ?
N33 Cu1 N26 89.73(17) . . ?
O1 Cu1 O5 87.55(14) . . ?
O2 Cu1 O5 82.78(14) . . ?
N33 Cu1 O5 94.20(16) . . ?
N26 Cu1 O5 93.85(16) . . ?
O1 Cu1 Cu2 38.52(10) . . ?
O2 Cu1 Cu2 38.57(10) . . ?
N33 Cu1 Cu2 132.63(12) . . ?
N26 Cu1 Cu2 137.56(12) . . ?
O5 Cu1 Cu2 86.59(10) . . ?
O1 Cu2 O2 76.21(14) . . ?
O1 Cu2 N40 167.02(16) . . ?
O2 Cu2 N40 92.41(16) . . ?
O1 Cu2 N47 99.11(16) . . ?
O2 Cu2 N47 173.02(15) . . ?
N40 Cu2 N47 91.62(17) . . ?
O1 Cu2 O100 88.49(15) . . ?
O2 Cu2 O100 89.15(16) . . ?
N40 Cu2 O100 97.69(17) . . ?
N47 Cu2 O100 95.96(18) . . ?
O1 Cu2 Cu1 38.15(10) . . ?
O2 Cu2 Cu1 38.22(10) . . ?
N40 Cu2 Cu1 129.82(13) . . ?
N47 Cu2 Cu1 136.53(12) . . ?
O100 Cu2 Cu1 91.24(11) . . ?
C52 O1 Cu1 128.4(3) . . ?
C52 O1 Cu2 127.4(3) . . ?
Cu1 O1 Cu2 103.32(15) . . ?
O1 C52 H52A 109.5 . . ?
O1 C52 H52B 109.5 . . ?
H52A C52 H52B 109.5 . . ?
O1 C52 H52C 109.5 . . ?
H52A C52 H52C 109.5 . . ?
H52B C52 H52C 109.5 . . ?
C53 O2 Cu1 127.5(3) . . ?
C53 O2 Cu2 128.4(3) . . ?
Cu1 O2 Cu2 103.21(15) . . ?
O2 C53 H53A 109.5 . . ?
O2 C53 H53B 109.5 . . ?
H53A C53 H53B 109.5 . . ?
O2 C53 H53C 109.5 . . ?
H53A C53 H53C 109.5 . . ?
H53B C53 H53C 109.5 . . ?
Cu2 O100 H101 161(4) . . ?
Cu2 O100 H102 91(4) . . ?
H101 O100 H102 105.9(16) . . ?
N2 C1 N6 126.2(4) . . ?
N2 C1 N7 116.2(4) . . ?
N6 C1 N7 117.5(4) . . ?
C1 N2 C3 113.2(4) . . ?
N4 C3 N2 126.2(4) . . ?
N4 C3 N8 116.8(4) . . ?
N2 C3 N8 116.9(4) . . ?
C5 N4 C3 113.2(4) . . ?
N4 C5 N6 126.9(4) . . ?
N4 C5 N9 117.2(4) . . ?
N6 C5 N9 115.8(4) . . ?
C1 N6 C5 112.5(4) . . ?
C1 N7 C10 120.1(4) . . ?
C1 N7 C17 118.8(4) . . ?
C10 N7 C17 120.5(4) . . ?
C3 N8 C24 120.3(4) . . ?
C3 N8 C31 120.2(4) . . ?
C24 N8 C31 117.4(4) . . ?
C5 N9 C45 119.4(4) . . ?
C5 N9 C38 119.9(4) . . ?
C45 N9 C38 118.5(4) . . ?
N7 C10 C11 113.7(4) . . ?
N7 C10 H10A 108.8 . . ?
C11 C10 H10A 108.8 . . ?
N7 C10 H10B 108.8 . . ?
C11 C10 H10B 108.8 . . ?
H10A C10 H10B 107.7 . . ?
N12 C11 C16 119.0(5) . . ?
N12 C11 C10 118.2(4) . . ?
C16 C11 C10 122.9(5) . . ?
C11 N12 C13 122.4(5) . . ?
C11 N12 H12 122(4) . . ?
C13 N12 H12 115(4) . . ?
N12 C13 C14 120.3(6) . . ?
N12 C13 H13 119.8 . . ?
C14 C13 H13 119.8 . . ?
C13 C14 C15 118.7(6) . . ?
C13 C14 H14 120.7 . . ?
C15 C14 H14 120.7 . . ?
C14 C15 C16 120.4(6) . . ?
C14 C15 H15 119.8 . . ?
C16 C15 H15 119.8 . . ?
C11 C16 C15 119.2(6) . . ?
C11 C16 H16 120.4 . . ?
C15 C16 H16 120.4 . . ?
N7 C17 C18 113.7(4) . . ?
N7 C17 H17A 108.8 . . ?
C18 C17 H17A 108.8 . . ?
N7 C17 H17B 108.8 . . ?
C18 C17 H17B 108.8 . . ?
H17A C17 H17B 107.7 . . ?
N19 C18 C23 121.7(5) . . ?
N19 C18 C17 117.6(4) . . ?
C23 C18 C17 120.5(5) . . ?
C18 N19 C20 118.9(4) . . ?
N19 C20 C21 122.2(5) . . ?
N19 C20 H20 118.9 . . ?
C21 C20 H20 118.9 . . ?
C20 C21 C22 119.1(6) . . ?
C20 C21 H21 120.5 . . ?
C22 C21 H21 120.5 . . ?
C23 C22 C21 118.7(6) . . ?
C23 C22 H22 120.7 . . ?
C21 C22 H22 120.7 . . ?
C22 C23 C18 119.4(6) . . ?
C22 C23 H23 120.3 . . ?
C18 C23 H23 120.3 . . ?
N8 C24 C25 115.5(4) . . ?
N8 C24 H24A 108.4 . . ?
C25 C24 H24A 108.4 . . ?
N8 C24 H24B 108.4 . . ?
C25 C24 H24B 108.4 . . ?
H24A C24 H24B 107.5 . . ?
N26 C25 C30 120.3(5) . . ?
N26 C25 C24 120.7(4) . . ?
C30 C25 C24 118.9(5) . . ?
C25 N26 C27 119.0(5) . . ?
C25 N26 Cu1 123.9(3) . . ?
C27 N26 Cu1 115.4(4) . . ?
N26 C27 C28 122.4(6) . . ?
N26 C27 H27 118.8 . . ?
C28 C27 H27 118.8 . . ?
C29 C28 C27 118.7(6) . . ?
C29 C28 H28 120.7 . . ?
C27 C28 H28 120.7 . . ?
C28 C29 C30 118.9(6) . . ?
C28 C29 H29 120.5 . . ?
C30 C29 H29 120.5 . . ?
C29 C30 C25 120.6(6) . . ?
C29 C30 H30 119.7 . . ?
C25 C30 H30 119.7 . . ?
N8 C31 C32 112.5(4) . . ?
N8 C31 H31A 109.1 . . ?
C32 C31 H31A 109.1 . . ?
N8 C31 H31B 109.1 . . ?
C32 C31 H31B 109.1 . . ?
H31A C31 H31B 107.8 . . ?
N33 C32 C37 121.5(5) . . ?
N33 C32 C31 117.7(4) . . ?
C37 C32 C31 120.8(5) . . ?
C32 N33 C34 118.6(4) . . ?
C32 N33 Cu1 120.9(3) . . ?
C34 N33 Cu1 120.5(4) . . ?
N33 C34 C35 122.4(5) . . ?
N33 C34 H34 118.8 . . ?
C35 C34 H34 118.8 . . ?
C34 C35 C36 118.7(5) . . ?
C34 C35 H35 120.6 . . ?
C36 C35 H35 120.6 . . ?
C37 C36 C35 119.6(5) . . ?
C37 C36 H36 120.2 . . ?
C35 C36 H36 120.2 . . ?
C36 C37 C32 119.1(5) . . ?
C36 C37 H37 120.5 . . ?
C32 C37 H37 120.5 . . ?
N9 C38 C39 112.6(4) . . ?
N9 C38 H38A 109.1 . . ?
C39 C38 H38A 109.1 . . ?
N9 C38 H38B 109.1 . . ?
C39 C38 H38B 109.1 . . ?
H38A C38 H38B 107.8 . . ?
N40 C39 C44 121.2(5) . . ?
N40 C39 C38 117.8(4) . . ?
C44 C39 C38 120.9(5) . . ?
C39 N40 C41 119.5(4) . . ?
C39 N40 Cu2 119.8(3) . . ?
C41 N40 Cu2 120.2(4) . . ?
N40 C41 C42 121.6(5) . . ?
N40 C41 H41 119.2 . . ?
C42 C41 H41 119.2 . . ?
C43 C42 C41 119.4(5) . . ?
C43 C42 H42 120.3 . . ?
C41 C42 H42 120.3 . . ?
C42 C43 C44 119.3(5) . . ?
C42 C43 H43 120.3 . . ?
C44 C43 H43 120.3 . . ?
C43 C44 C39 118.9(6) . . ?
C43 C44 H44 120.5 . . ?
C39 C44 H44 120.5 . . ?
N9 C45 C46 115.8(4) . . ?
N9 C45 H45A 108.3 . . ?
C46 C45 H45A 108.3 . . ?
N9 C45 H45B 108.3 . . ?
C46 C45 H45B 108.3 . . ?
H45A C45 H45B 107.4 . . ?
N47 C46 C51 120.6(5) . . ?
N47 C46 C45 120.6(5) . . ?
C51 C46 C45 118.8(5) . . ?
C46 N47 C48 118.2(5) . . ?
C46 N47 Cu2 124.2(4) . . ?
C48 N47 Cu2 117.5(4) . . ?
N47 C48 C49 123.5(6) . . ?
N47 C48 H48 118.3 . . ?
C49 C48 H48 118.3 . . ?
C48 C49 C50 118.1(6) . . ?
C48 C49 H49 121.0 . . ?
C50 C49 H49 121.0 . . ?
C51 C50 C49 119.2(6) . . ?
C51 C50 H50 120.4 . . ?
C49 C50 H50 120.4 . . ?
C50 C51 C46 120.4(6) . . ?
C50 C51 H51 119.8 . . ?
C46 C51 H51 119.8 . . ?
C55 C54 H54A 109.5 . . ?
C55 C54 H54B 109.5 . . ?
H54A C54 H54B 109.5 . . ?
C55 C54 H54C 109.5 . . ?
H54A C54 H54C 109.5 . . ?
H54B C54 H54C 109.5 . . ?
O3 C55 C54 103.2(7) . . ?
O3 C55 H55A 111.1 . . ?
C54 C55 H55A 111.1 . . ?
O3 C55 H55B 111.1 . . ?
C54 C55 H55B 111.1 . . ?
H55A C55 H55B 109.1 . . ?
C56A O3 C55 112.7(9) . . ?
O3 C56A C57A 104.8(8) . . ?
O3 C56A H56A 110.8 . . ?
C57A C56A H56A 110.8 . . ?
O3 C56A H56B 110.8 . . ?
C57A C56A H56B 110.8 . . ?
H56A C56A H56B 108.9 . . ?
C56A C57A H57A 109.5 . . ?
C56A C57A H57B 109.5 . . ?
H57A C57A H57B 109.5 . . ?
C56A C57A H57C 109.5 . . ?
H57A C57A H57C 109.5 . . ?
H57B C57A H57C 109.5 . . ?
O6 Cl1 O4 110.0(4) . . ?
O6 Cl1 O7 110.3(4) . . ?
O4 Cl1 O7 108.8(3) . . ?
O6 Cl1 O5 109.1(3) . . ?
O4 Cl1 O5 109.8(3) . . ?
O7 Cl1 O5 108.8(3) . . ?
Cl1 O5 Cu1 153.5(3) . . ?
O8A Cl2A O9A 112.7(5) . . ?
O8A Cl2A O10A 108.7(5) . . ?
O9A Cl2A O10A 109.8(7) . . ?
O8A Cl2A O11A 107.9(6) . . ?
O9A Cl2A O11A 108.6(5) . . ?
O10A Cl2A O11A 109.1(5) . . ?
O8B Cl2B O9B 115.6(10) . . ?
O8B Cl2B O11B 112.2(8) . . ?
O9B Cl2B O11B 113.5(9) . . ?
O8B Cl2B O10B 110.8(10) . . ?
O9B Cl2B O10B 94.0(15) . . ?
O11B Cl2B O10B 109.3(10) . . ?
O15 Cl3 O14 112.0(5) . . ?
O15 Cl3 O13 106.1(5) . . ?
O14 Cl3 O13 110.5(5) . . ?
O15 Cl3 O12 110.3(4) . . ?
O14 Cl3 O12 111.1(4) . . ?
O13 Cl3 O12 106.4(3) . . ?

loop_
_geom_bond_atom_site_label_1
_geom_bond_atom_site_label_2
_geom_bond_distance
_geom_bond_site_symmetry_2
_geom_bond_publ_flag
Cu1 O1 1.917(3) . ?
Cu1 O2 1.919(3) . ?
Cu1 N33 2.004(4) . ?
Cu1 N26 2.018(4) . ?
Cu1 O5 2.824(4) . ?
Cu1 Cu2 3.0195(10) . ?
Cu2 O1 1.933(3) . ?
Cu2 O2 1.934(3) . ?
Cu2 N40 1.995(4) . ?
Cu2 N47 2.017(4) . ?
Cu2 O100 2.474(4) . ?
O1 C52 1.410(6) . ?
C52 H52A 0.9800 . ?
C52 H52B 0.9800 . ?
C52 H52C 0.9800 . ?
O2 C53 1.396(6) . ?
C53 H53A 0.9800 . ?
C53 H53B 0.9800 . ?
C53 H53C 0.9800 . ?
O100 H101 0.92(6) . ?
O100 H102 0.90(4) . ?
C1 N2 1.339(6) . ?
C1 N6 1.343(6) . ?
C1 N7 1.360(6) . ?
N2 C3 1.341(6) . ?
C3 N4 1.332(6) . ?
C3 N8 1.365(6) . ?
N4 C5 1.327(6) . ?
C5 N6 1.344(6) . ?
C5 N9 1.380(6) . ?
N7 C10 1.449(6) . ?
N7 C17 1.459(6) . ?
N8 C24 1.446(6) . ?
N8 C31 1.460(6) . ?
N9 C45 1.446(7) . ?
N9 C38 1.460(6) . ?
C10 C11 1.504(7) . ?
C10 H10A 0.9900 . ?
C10 H10B 0.9900 . ?
C11 N12 1.333(6) . ?
C11 C16 1.375(7) . ?
N12 C13 1.338(7) . ?
N12 H12 0.91(3) . ?
C13 C14 1.362(9) . ?
C13 H13 0.9500 . ?
C14 C15 1.365(10) . ?
C14 H14 0.9500 . ?
C15 C16 1.378(9) . ?
C15 H15 0.9500 . ?
C16 H16 0.9500 . ?
C17 C18 1.502(7) . ?
C17 H17A 0.9900 . ?
C17 H17B 0.9900 . ?
C18 N19 1.337(6) . ?
C18 C23 1.384(7) . ?
N19 C20 1.337(7) . ?
C20 C21 1.378(8) . ?
C20 H20 0.9500 . ?
C21 C22 1.379(9) . ?
C21 H21 0.9500 . ?
C22 C23 1.377(9) . ?
C22 H22 0.9500 . ?
C23 H23 0.9500 . ?
C24 C25 1.516(7) . ?
C24 H24A 0.9900 . ?
C24 H24B 0.9900 . ?
C25 N26 1.338(7) . ?
C25 C30 1.378(7) . ?
N26 C27 1.348(7) . ?
C27 C28 1.372(8) . ?
C27 H27 0.9500 . ?
C28 C29 1.367(9) . ?
C28 H28 0.9500 . ?
C29 C30 1.369(9) . ?
C29 H29 0.9500 . ?
C30 H30 0.9500 . ?
C31 C32 1.503(7) . ?
C31 H31A 0.9900 . ?
C31 H31B 0.9900 . ?
C32 N33 1.342(6) . ?
C32 C37 1.382(7) . ?
N33 C34 1.349(6) . ?
C34 C35 1.366(8) . ?
C34 H34 0.9500 . ?
C35 C36 1.375(8) . ?
C35 H35 0.9500 . ?
C36 C37 1.374(8) . ?
C36 H36 0.9500 . ?
C37 H37 0.9500 . ?
C38 C39 1.511(7) . ?
C38 H38A 0.9900 . ?
C38 H38B 0.9900 . ?
C39 N40 1.335(7) . ?
C39 C44 1.392(7) . ?
N40 C41 1.348(7) . ?
C41 C42 1.378(8) . ?
C41 H41 0.9500 . ?
C42 C43 1.367(9) . ?
C42 H42 0.9500 . ?
C43 C44 1.385(8) . ?
C43 H43 0.9500 . ?
C44 H44 0.9500 . ?
C45 C46 1.499(8) . ?
C45 H45A 0.9900 . ?
C45 H45B 0.9900 . ?
C46 N47 1.343(7) . ?
C46 C51 1.393(8) . ?
N47 C48 1.348(7) . ?
C48 C49 1.366(9) . ?
C48 H48 0.9500 . ?
C49 C50 1.384(10) . ?
C49 H49 0.9500 . ?
C50 C51 1.356(9) . ?
C50 H50 0.9500 . ?
C51 H51 0.9500 . ?
C54 C55 1.513(13) . ?
C54 H54A 0.9800 . ?
C54 H54B 0.9800 . ?
C54 H54C 0.9800 . ?
C55 O3 1.492(13) . ?
C55 H55A 0.9900 . ?
C55 H55B 0.9900 . ?
O3 C56A 1.302(11) . ?
C56A C57A 1.666(16) . ?
C56A H56A 0.9900 . ?
C56A H56B 0.9900 . ?
C57A H57A 0.9800 . ?
C57A H57B 0.9800 . ?
C57A H57C 0.9800 . ?
Cl1 O6 1.401(5) . ?
Cl1 O4 1.424(5) . ?
Cl1 O7 1.424(5) . ?
Cl1 O5 1.444(4) . ?
Cl2A O8A 1.398(6) . ?
Cl2A O9A 1.416(6) . ?
Cl2A O10A 1.423(7) . ?
Cl2A O11A 1.426(7) . ?
Cl2B O8B 1.430(8) . ?
Cl2B O9B 1.432(8) . ?
Cl2B O11B 1.46(2) . ?
Cl2B O10B 1.486(19) . ?
Cl3 O15 1.374(6) . ?
Cl3 O14 1.376(5) . ?
Cl3 O13 1.410(6) . ?
Cl3 O12 1.428(4) . ?

loop_
_geom_hbond_atom_site_label_D
_geom_hbond_atom_site_label_H
_geom_hbond_atom_site_label_A
_geom_hbond_distance_DH
_geom_hbond_distance_HA
_geom_hbond_distance_DA
_geom_hbond_angle_DHA
_geom_hbond_site_symmetry_A
O100 H101 O8A 0.92(6) 2.07(5) 2.818(8) 139(6) 3_657
O100 H102 O5 0.90(4) 2.037(16) 2.932(7) 173(6) .
N12 H12 N19 0.91(3) 1.82(3) 2.724(6) 176(5) .

loop_
_geom_torsion_atom_site_label_1
_geom_torsion_atom_site_label_2
_geom_torsion_atom_site_label_3
_geom_torsion_atom_site_label_4
_geom_torsion
_geom_torsion_site_symmetry_1
_geom_torsion_site_symmetry_2
_geom_torsion_site_symmetry_3
_geom_torsion_site_symmetry_4
_geom_torsion_publ_flag
O2 Cu1 Cu2 O1 -173.0(2) . . . . ?
N33 Cu1 Cu2 O1 177.1(2) . . . . ?
N26 Cu1 Cu2 O1 1.6(2) . . . . ?
O5 Cu1 Cu2 O1 -90.35(19) . . . . ?
O1 Cu1 Cu2 O2 173.0(2) . . . . ?
N33 Cu1 Cu2 O2 -9.9(2) . . . . ?
N26 Cu1 Cu2 O2 174.7(2) . . . . ?
O5 Cu1 Cu2 O2 82.68(19) . . . . ?
O1 Cu1 Cu2 N40 -172.9(2) . . . . ?
O2 Cu1 Cu2 N40 14.0(2) . . . . ?
N33 Cu1 Cu2 N40 4.1(2) . . . . ?
N26 Cu1 Cu2 N40 -171.3(2) . . . . ?
O5 Cu1 Cu2 N40 96.71(19) . . . . ?
O1 Cu1 Cu2 N47 -14.0(2) . . . . ?
O2 Cu1 Cu2 N47 172.9(2) . . . . ?
N33 Cu1 Cu2 N47 163.1(2) . . . . ?
N26 Cu1 Cu2 N47 -12.4(3) . . . . ?
O5 Cu1 Cu2 N47 -104.4(2) . . . . ?
O1 Cu1 Cu2 O100 86.0(2) . . . . ?
O2 Cu1 Cu2 O100 -87.1(2) . . . . ?
N33 Cu1 Cu2 O100 -96.9(2) . . . . ?
N26 Cu1 Cu2 O100 87.6(2) . . . . ?
O5 Cu1 Cu2 O100 -4.37(17) . . . . ?
O2 Cu1 O1 C52 -165.7(4) . . . . ?
N26 Cu1 O1 C52 10.9(4) . . . . ?
O5 Cu1 O1 C52 -82.6(4) . . . . ?
Cu2 Cu1 O1 C52 -170.2(5) . . . . ?
O2 Cu1 O1 Cu2 4.45(14) . . . . ?
N26 Cu1 O1 Cu2 -178.89(16) . . . . ?
O5 Cu1 O1 Cu2 87.60(16) . . . . ?
O2 Cu2 O1 C52 165.9(4) . . . . ?
N40 Cu2 O1 C52 -164.8(6) . . . . ?
N47 Cu2 O1 C52 -19.4(4) . . . . ?
O100 Cu2 O1 C52 76.4(4) . . . . ?
Cu1 Cu2 O1 C52 170.3(5) . . . . ?
O2 Cu2 O1 Cu1 -4.43(14) . . . . ?
N40 Cu2 O1 Cu1 24.9(7) . . . . ?
N47 Cu2 O1 Cu1 170.28(16) . . . . ?
O100 Cu2 O1 Cu1 -93.93(18) . . . . ?
O1 Cu1 O2 C53 165.3(5) . . . . ?
N33 Cu1 O2 C53 -17.6(5) . . . . ?
O5 Cu1 O2 C53 76.1(5) . . . . ?
Cu2 Cu1 O2 C53 169.7(5) . . . . ?
O1 Cu1 O2 Cu2 -4.45(14) . . . . ?
N33 Cu1 O2 Cu2 172.72(17) . . . . ?
O5 Cu1 O2 Cu2 -93.60(16) . . . . ?
O1 Cu2 O2 C53 -165.2(5) . . . . ?
N40 Cu2 O2 C53 21.2(5) . . . . ?
O100 Cu2 O2 C53 -76.5(5) . . . . ?
Cu1 Cu2 O2 C53 -169.6(5) . . . . ?
O1 Cu2 O2 Cu1 4.43(14) . . . . ?
N40 Cu2 O2 Cu1 -169.26(17) . . . . ?
O100 Cu2 O2 Cu1 93.08(17) . . . . ?
N6 C1 N2 C3 -8.4(6) . . . . ?
N7 C1 N2 C3 173.0(4) . . . . ?
C1 N2 C3 N4 -4.3(6) . . . . ?
C1 N2 C3 N8 171.8(4) . . . . ?
N2 C3 N4 C5 12.9(6) . . . . ?
N8 C3 N4 C5 -163.3(4) . . . . ?
C3 N4 C5 N6 -10.6(6) . . . . ?
C3 N4 C5 N9 167.0(4) . . . . ?
N2 C1 N6 C5 10.3(6) . . . . ?
N7 C1 N6 C5 -171.1(4) . . . . ?
N4 C5 N6 C1 0.1(6) . . . . ?
N9 C5 N6 C1 -177.5(4) . . . . ?
N2 C1 N7 C10 179.4(4) . . . . ?
N6 C1 N7 C10 0.6(6) . . . . ?
N2 C1 N7 C17 -9.0(6) . . . . ?
N6 C1 N7 C17 172.3(4) . . . . ?
N4 C3 N8 C24 174.2(4) . . . . ?
N2 C3 N8 C24 -2.3(6) . . . . ?
N4 C3 N8 C31 -22.5(6) . . . . ?
N2 C3 N8 C31 161.0(4) . . . . ?
N4 C5 N9 C45 178.3(4) . . . . ?
N6 C5 N9 C45 -3.9(6) . . . . ?
N4 C5 N9 C38 15.3(6) . . . . ?
N6 C5 N9 C38 -166.8(4) . . . . ?
C1 N7 C10 C11 -83.9(5) . . . . ?
C17 N7 C10 C11 104.6(5) . . . . ?
N7 C10 C11 N12 -22.4(6) . . . . ?
N7 C10 C11 C16 159.2(5) . . . . ?
C16 C11 N12 C13 -0.4(7) . . . . ?
C10 C11 N12 C13 -178.8(5) . . . . ?
C11 N12 C13 C14 0.0(8) . . . . ?
N12 C13 C14 C15 0.8(10) . . . . ?
C13 C14 C15 C16 -1.2(10) . . . . ?
N12 C11 C16 C15 0.0(8) . . . . ?
C10 C11 C16 C15 178.4(5) . . . . ?
C14 C15 C16 C11 0.8(10) . . . . ?
C1 N7 C17 C18 70.0(5) . . . . ?
C10 N7 C17 C18 -118.4(5) . . . . ?
N7 C17 C18 N19 35.4(6) . . . . ?
N7 C17 C18 C23 -148.1(5) . . . . ?
C23 C18 N19 C20 1.7(7) . . . . ?
C17 C18 N19 C20 178.1(4) . . . . ?
C18 N19 C20 C21 -2.6(7) . . . . ?
N19 C20 C21 C22 2.2(9) . . . . ?
C20 C21 C22 C23 -0.9(9) . . . . ?
C21 C22 C23 C18 0.1(9) . . . . ?
N19 C18 C23 C22 -0.5(8) . . . . ?
C17 C18 C23 C22 -176.8(5) . . . . ?
C3 N8 C24 C25 -90.7(5) . . . . ?
C31 N8 C24 C25 105.6(5) . . . . ?
N8 C24 C25 N26 7.3(7) . . . . ?
N8 C24 C25 C30 -175.4(5) . . . . ?
C30 C25 N26 C27 -2.0(7) . . . . ?
C24 C25 N26 C27 175.3(5) . . . . ?
C30 C25 N26 Cu1 162.4(4) . . . . ?
C24 C25 N26 Cu1 -20.3(6) . . . . ?
O1 Cu1 N26 C25 120.8(4) . . . . ?
N33 Cu1 N26 C25 -56.9(4) . . . . ?
O5 Cu1 N26 C25 -151.1(4) . . . . ?
Cu2 Cu1 N26 C25 119.8(4) . . . . ?
O1 Cu1 N26 C27 -74.3(4) . . . . ?
N33 Cu1 N26 C27 108.0(4) . . . . ?
O5 Cu1 N26 C27 13.9(4) . . . . ?
Cu2 Cu1 N26 C27 -75.3(4) . . . . ?
C25 N26 C27 C28 1.5(8) . . . . ?
Cu1 N26 C27 C28 -164.3(5) . . . . ?
N26 C27 C28 C29 0.5(10) . . . . ?
C27 C28 C29 C30 -1.8(10) . . . . ?
C28 C29 C30 C25 1.2(10) . . . . ?
N26 C25 C30 C29 0.7(8) . . . . ?
C24 C25 C30 C29 -176.6(5) . . . . ?
C3 N8 C31 C32 135.0(5) . . . . ?
C24 N8 C31 C32 -61.3(6) . . . . ?
N8 C31 C32 N33 -42.1(6) . . . . ?
N8 C31 C32 C37 138.8(5) . . . . ?
C37 C32 N33 C34 0.9(7) . . . . ?
C31 C32 N33 C34 -178.2(5) . . . . ?
C37 C32 N33 Cu1 -178.8(4) . . . . ?
C31 C32 N33 Cu1 2.1(6) . . . . ?
O2 Cu1 N33 C32 -91.6(4) . . . . ?
N26 Cu1 N33 C32 91.5(4) . . . . ?
O5 Cu1 N33 C32 -174.7(4) . . . . ?
Cu2 Cu1 N33 C32 -85.5(4) . . . . ?
O2 Cu1 N33 C34 88.7(4) . . . . ?
N26 Cu1 N33 C34 -88.2(4) . . . . ?
O5 Cu1 N33 C34 5.6(4) . . . . ?
Cu2 Cu1 N33 C34 94.9(4) . . . . ?
C32 N33 C34 C35 -0.6(8) . . . . ?
Cu1 N33 C34 C35 179.1(4) . . . . ?
N33 C34 C35 C36 0.0(8) . . . . ?
C34 C35 C36 C37 0.4(9) . . . . ?
C35 C36 C37 C32 -0.2(9) . . . . ?
N33 C32 C37 C36 -0.5(8) . . . . ?
C31 C32 C37 C36 178.6(5) . . . . ?
C5 N9 C38 C39 -137.9(4) . . . . ?
C45 N9 C38 C39 59.0(6) . . . . ?
N9 C38 C39 N40 37.9(7) . . . . ?
N9 C38 C39 C44 -145.4(5) . . . . ?
C44 C39 N40 C41 1.8(8) . . . . ?
C38 C39 N40 C41 178.5(5) . . . . ?
C44 C39 N40 Cu2 -170.6(4) . . . . ?
C38 C39 N40 Cu2 6.1(6) . . . . ?
O1 Cu2 N40 C39 48.3(9) . . . . ?
O2 Cu2 N40 C39 76.7(4) . . . . ?
N47 Cu2 N40 C39 -97.6(4) . . . . ?
O100 Cu2 N40 C39 166.2(4) . . . . ?
Cu1 Cu2 N40 C39 68.1(4) . . . . ?
O1 Cu2 N40 C41 -124.1(7) . . . . ?
O2 Cu2 N40 C41 -95.7(4) . . . . ?
N47 Cu2 N40 C41 90.0(4) . . . . ?
O100 Cu2 N40 C41 -6.2(4) . . . . ?
Cu1 Cu2 N40 C41 -104.3(4) . . . . ?
C39 N40 C41 C42 -1.9(8) . . . . ?
Cu2 N40 C41 C42 170.5(4) . . . . ?
N40 C41 C42 C43 0.9(9) . . . . ?
C41 C42 C43 C44 0.2(9) . . . . ?
C42 C43 C44 C39 -0.2(9) . . . . ?
N40 C39 C44 C43 -0.7(9) . . . . ?
C38 C39 C44 C43 -177.3(6) . . . . ?
C5 N9 C45 C46 78.9(6) . . . . ?
C38 N9 C45 C46 -118.0(5) . . . . ?
N9 C45 C46 N47 14.5(7) . . . . ?
N9 C45 C46 C51 -167.6(5) . . . . ?
C51 C46 N47 C48 0.1(7) . . . . ?
C45 C46 N47 C48 177.9(5) . . . . ?
C51 C46 N47 Cu2 -175.5(4) . . . . ?
C45 C46 N47 Cu2 2.3(6) . . . . ?
O1 Cu2 N47 C46 -109.9(4) . . . . ?
N40 Cu2 N47 C46 62.8(4) . . . . ?
O100 Cu2 N47 C46 160.7(4) . . . . ?
Cu1 Cu2 N47 C46 -101.2(4) . . . . ?
O1 Cu2 N47 C48 74.5(4) . . . . ?
N40 Cu2 N47 C48 -112.8(4) . . . . ?
O100 Cu2 N47 C48 -14.9(4) . . . . ?
Cu1 Cu2 N47 C48 83.2(4) . . . . ?
C46 N47 C48 C49 -1.9(8) . . . . ?
Cu2 N47 C48 C49 174.0(5) . . . . ?
N47 C48 C49 C50 2.4(10) . . . . ?
C48 C49 C50 C51 -1.0(10) . . . . ?
C49 C50 C51 C46 -0.6(10) . . . . ?
N47 C46 C51 C50 1.2(9) . . . . ?
C45 C46 C51 C50 -176.8(5) . . . . ?
C54 C55 O3 C56A 179.6(7) . . . . ?
C55 O3 C56A C57A 176.6(7) . . . . ?
O6 Cl1 O5 Cu1 -46.3(8) . . . . ?
O4 Cl1 O5 Cu1 -167.0(6) . . . . ?
O7 Cl1 O5 Cu1 74.1(7) . . . . ?
O1 Cu1 O5 Cl1 144.0(7) . . . . ?
O2 Cu1 O5 Cl1 -138.9(7) . . . . ?
N33 Cu1 O5 Cl1 -44.9(7) . . . . ?
N26 Cu1 O5 Cl1 45.1(7) . . . . ?
Cu2 Cu1 O5 Cl1 -177.5(7) . . . . ?
